data_7153226
loop_
_publ_author_name
'Yang, Li'
'Qin, Song'
'Su, Xiaoyu'
'Yang, Fei'
'You, Jingsong'
'Hu, Changwei'
'Xie, Rugang'
'Lan, Jingbo'

_publ_section_title
;
 1,1'-Binaphthyl-based imidazolium chemosensors for highly selective
 recognition of tryptophan in aqueous solutions.
;
_journal_issue 2
_journal_name_full 'Organic &amp; biomolecular chemistry'
_journal_page_first 339
_journal_page_last 348
_journal_paper_doi 10.1039/b908540h
_journal_volume 8
_journal_year 2010
_chemical_formula_moiety 'C54 H46 N4 O4, 2(Cl)'
_chemical_formula_sum 'C54 H46 Cl2 N4 O4'
_chemical_formula_weight 885.85
_space_group_IT_number 5
_symmetry_cell_setting monoclinic
_symmetry_Int_Tables_number 5
_symmetry_space_group_name_Hall 'C 2y'
_symmetry_space_group_name_H-M 'C 1 2 1'
_atom_sites_solution_hydrogens geom
_atom_sites_solution_primary direct
_atom_sites_solution_secondary difmap
_audit_creation_method SHELXL-97
_cell_angle_alpha 90.00
_cell_angle_beta 101.541(7)
_cell_angle_gamma 90.00
_cell_formula_units_Z 4
_cell_length_a 25.2548(18)
_cell_length_b 16.7371(9)
_cell_length_c 13.4129(10)
_cell_measurement_reflns_used 5281
_cell_measurement_temperature 100(2)
_cell_measurement_theta_max 29.1516
_cell_measurement_theta_min 2.7463
_cell_volume 5554.9(7)
_computing_cell_refinement
;
CrysAlis RED, Oxford Diffraction Ltd.,
Version 1.171.32.29 (release 10-06-2008 CrysAlis171 .NET)
(compiled Jun 10 2008,16:49:55)
;
_computing_data_collection
;
CrysAlis CCD, Oxford Diffraction Ltd.,
Version 1.171.32.29 (release 10-06-2008 CrysAlis171 .NET)
(compiled Jun 10 2008,16:49:55)
;
_computing_data_reduction
;
CrysAlis RED, Oxford Diffraction Ltd.,
Version 1.171.32.29 (release 10-06-2008 CrysAlis171 .NET)
(compiled Jun 10 2008,16:49:55)
;
_computing_molecular_graphics 'Bruker SHELXTL'
_computing_publication_material 'Bruker SHELXTL'
_computing_structure_refinement 'SHELXL-97 (Sheldrick, 1997)'
_computing_structure_solution 'SHELXS-97 (Sheldrick, 1990)'
_diffrn_ambient_temperature 100(2)
_diffrn_measured_fraction_theta_full 0.983
_diffrn_measured_fraction_theta_max 0.825
_diffrn_measurement_device_type 'CCD detector'
_diffrn_measurement_method '\w scans'
_diffrn_radiation_monochromator graphite
_diffrn_radiation_probe x-ray
_diffrn_radiation_type MoK\a
_diffrn_radiation_wavelength 0.71073
_diffrn_reflns_av_R_equivalents 0.0308
_diffrn_reflns_av_sigmaI/netI 0.1124
_diffrn_reflns_limit_h_max 32
_diffrn_reflns_limit_h_min -33
_diffrn_reflns_limit_k_max 22
_diffrn_reflns_limit_k_min -22
_diffrn_reflns_limit_l_max 18
_diffrn_reflns_limit_l_min -17
_diffrn_reflns_number 14647
_diffrn_reflns_theta_full 25.00
_diffrn_reflns_theta_max 29.18
_diffrn_reflns_theta_min 2.75
_diffrn_source 'fine-focus sealed tube'
_exptl_absorpt_coefficient_mu 0.159
_exptl_absorpt_correction_T_max 1.00000
_exptl_absorpt_correction_T_min 0.68246
_exptl_absorpt_correction_type multi-scan
_exptl_absorpt_process_details
;
CrysAlisPro, Oxford Diffraction Ltd.,
Version 1.171.33.34d (release 27-02-2009 CrysAlis171 .NET)
(compiled Feb 27 2009,15:38:38)
Empirical absorption correction using spherical harmonics,
implemented in SCALE3 ABSPACK scaling algorithm.
;
_exptl_crystal_colour colorless
_exptl_crystal_density_diffrn 1.059
_exptl_crystal_density_method 'not measured'
_exptl_crystal_description parallelepiped
_exptl_crystal_F_000 1856
_exptl_crystal_size_max 0.47
_exptl_crystal_size_mid 0.35
_exptl_crystal_size_min 0.15
_platon_squeeze_details
;
;
_refine_diff_density_max 0.294
_refine_diff_density_min -0.266
_refine_diff_density_rms 0.052
_refine_ls_abs_structure_details 'Flack H D (1983), Acta Cryst. A39, 876-881'
_refine_ls_abs_structure_Flack -0.58(7)
_refine_ls_extinction_method none
_refine_ls_goodness_of_fit_ref 1.085
_refine_ls_hydrogen_treatment constr
_refine_ls_matrix_type full
_refine_ls_number_parameters 581
_refine_ls_number_reflns 10224
_refine_ls_number_restraints 2
_refine_ls_restrained_S_all 1.085
_refine_ls_R_factor_all 0.1068
_refine_ls_R_factor_gt 0.0621
_refine_ls_shift/su_max 0.000
_refine_ls_shift/su_mean 0.000
_refine_ls_structure_factor_coef Fsqd
_refine_ls_weighting_details 'calc w=1/[\s^2^(Fo^2^)+(0.0500P)^2^+0.0000P] where P=(Fo^2^+2Fc^2^)/3'
_refine_ls_weighting_scheme calc
_refine_ls_wR_factor_gt 0.1277
_refine_ls_wR_factor_ref 0.1347
_reflns_number_gt 5431
_reflns_number_total 10224
_reflns_threshold_expression >2sigma(I)
_cod_data_source_file b908540h.txt
_cod_data_source_block 0903312
_cod_depositor_comments
;
The following automatic conversions were performed:

'_refine_ls_hydrogen_treatment' value 'constro' was replaced with the
value 'constr' as specified in the replacement file
'src/cod-tools/trunk/data/replacement-values/replacement_values.lst'.

Automatic conversion script
Id: cif_fix_values 5376 2017-05-30 11:51:03Z andrius 
;
_cod_original_cell_volume 5554.9(6)
_cod_original_sg_symbol_H-M 'C 2'
_cod_database_code 7153226

loop_
_symmetry_equiv_pos_as_xyz
'x, y, z'
'-x, y, -z'
'x+1/2, y+1/2, z'
'-x+1/2, y+1/2, -z'

loop_
_atom_site_label
_atom_site_type_symbol
_atom_site_fract_x
_atom_site_fract_y
_atom_site_fract_z
_atom_site_U_iso_or_equiv
_atom_site_adp_type
_atom_site_occupancy
_atom_site_symmetry_multiplicity
_atom_site_calc_flag
_atom_site_refinement_flags
_atom_site_disorder_assembly
_atom_site_disorder_group
N1 N -0.23128(15) 0.4174(2) 0.8787(3) 0.0456(10) Uani 1 1 d . . .
N2 N -0.16097(16) 0.4673(2) 0.8363(4) 0.0557(11) Uani 1 1 d . . .
N3 N -0.41703(17) 0.8003(2) 0.7384(4) 0.0626(13) Uani 1 1 d . . .
N4 N -0.35055(15) 0.8772(2) 0.7341(3) 0.0485(10) Uani 1 1 d . . .
O1 O -0.31630(13) 0.53175(18) 0.8146(2) 0.0512(8) Uani 1 1 d . . .
O2 O -0.16325(15) 0.65658(18) 0.8674(3) 0.0638(10) Uani 1 1 d . . .
O3 O -0.43368(13) 0.60431(18) 0.8132(3) 0.0597(9) Uani 1 1 d . . .
O4 O -0.27866(16) 0.7715(2) 0.6522(3) 0.0883(14) Uani 1 1 d D . .
C1 C -0.34908(18) 0.4636(3) 0.8010(3) 0.0426(11) Uani 1 1 d . . .
C2 C -0.39741(17) 0.4619(2) 0.7313(3) 0.0405(11) Uani 1 1 d . . .
C3 C -0.42814(17) 0.3911(2) 0.7213(3) 0.0386(11) Uani 1 1 d . . .
C4 C -0.47785(18) 0.3824(2) 0.6512(3) 0.0450(12) Uani 1 1 d . . .
H4A H -0.4914 0.4264 0.6089 0.054 Uiso 1 1 calc R . .
C5 C -0.5065(2) 0.3140(3) 0.6425(4) 0.0580(14) Uani 1 1 d . . .
H5A H -0.5397 0.3104 0.5948 0.070 Uiso 1 1 calc R . .
C6 C -0.4871(2) 0.2475(3) 0.7044(3) 0.0469(12) Uani 1 1 d . . .
H6A H -0.5071 0.1990 0.6964 0.056 Uiso 1 1 calc R . .
C7 C -0.44103(19) 0.2520(3) 0.7743(4) 0.0491(12) Uani 1 1 d . . .
H7A H -0.4296 0.2075 0.8171 0.059 Uiso 1 1 calc R . .
C8 C -0.40856(19) 0.3240(2) 0.7853(3) 0.0435(12) Uani 1 1 d . . .
C9 C -0.35896(18) 0.3291(3) 0.8544(3) 0.0424(12) Uani 1 1 d . . .
H9A H -0.3458 0.2843 0.8953 0.051 Uiso 1 1 calc R . .
C10 C -0.32945(17) 0.3982(3) 0.8632(3) 0.0419(11) Uani 1 1 d . . .
C11 C -0.27448(18) 0.4022(3) 0.9343(3) 0.0489(12) Uani 1 1 d . . .
H11A H -0.2748 0.4452 0.9848 0.059 Uiso 1 1 calc R . .
H11B H -0.2674 0.3510 0.9716 0.059 Uiso 1 1 calc R . .
C12 C -0.1923(2) 0.4722(2) 0.9031(4) 0.0475(13) Uani 1 1 d . . .
H12A H -0.1881 0.5082 0.9588 0.057 Uiso 1 1 calc R . .
C13 C -0.2240(2) 0.3778(3) 0.7946(4) 0.0603(14) Uani 1 1 d . . .
H13A H -0.2462 0.3360 0.7613 0.072 Uiso 1 1 calc R . .
C14 C -0.1793(2) 0.4081(3) 0.7659(4) 0.0574(14) Uani 1 1 d . . .
H14A H -0.1640 0.3921 0.7099 0.069 Uiso 1 1 calc R . .
C15 C -0.1129(2) 0.5186(3) 0.8333(4) 0.0675(16) Uani 1 1 d . . .
H15A H -0.0827 0.4849 0.8210 0.081 Uiso 1 1 calc R . .
H15B H -0.1013 0.5456 0.8998 0.081 Uiso 1 1 calc R . .
C16 C -0.12689(17) 0.5831(2) 0.7468(4) 0.0484(12) Uani 1 1 d . . .
C17 C -0.11607(17) 0.5723(3) 0.6561(4) 0.0549(14) Uani 1 1 d . . .
H17A H -0.1006 0.5231 0.6414 0.066 Uiso 1 1 calc R . .
C18 C -0.12653(17) 0.6306(3) 0.5807(4) 0.0472(12) Uani 1 1 d . . .
C19 C -0.1160(2) 0.6180(3) 0.4816(5) 0.0750(18) Uani 1 1 d . . .
H19A H -0.1013 0.5682 0.4667 0.090 Uiso 1 1 calc R . .
C20 C -0.1263(2) 0.6750(3) 0.4070(5) 0.084(2) Uani 1 1 d . . .
H20A H -0.1177 0.6659 0.3421 0.101 Uiso 1 1 calc R . .
C21 C -0.1506(2) 0.7497(3) 0.4295(4) 0.0762(18) Uani 1 1 d . . .
H21A H -0.1593 0.7897 0.3786 0.091 Uiso 1 1 calc R . .
C22 C -0.16122(18) 0.7623(3) 0.5269(3) 0.0467(12) Uani 1 1 d . . .
H22A H -0.1753 0.8124 0.5423 0.056 Uiso 1 1 calc R . .
C23 C -0.15185(17) 0.7042(2) 0.6008(4) 0.0384(11) Uani 1 1 d . . .
C24 C -0.16427(16) 0.7152(2) 0.7015(3) 0.0351(11) Uani 1 1 d . A .
C25 C -0.15352(18) 0.6552(3) 0.7706(4) 0.0452(12) Uani 1 1 d . . .
C26 C -0.2964(2) 0.5582(4) 0.7312(4) 0.0842(18) Uani 1 1 d . . .
H26A H -0.2751 0.6070 0.7494 0.126 Uiso 1 1 calc R . .
H26B H -0.3266 0.5696 0.6747 0.126 Uiso 1 1 calc R . .
H26C H -0.2733 0.5168 0.7105 0.126 Uiso 1 1 calc R . .
C27 C -0.2065(3) 0.7006(3) 0.8967(4) 0.089(2) Uani 1 1 d . . .
H27A H -0.2057 0.6924 0.9693 0.133 Uiso 1 1 calc R . .
H27B H -0.2412 0.6819 0.8571 0.133 Uiso 1 1 calc R . .
H27C H -0.2022 0.7576 0.8836 0.133 Uiso 1 1 calc R . .
C28 C -0.43233(16) 0.6017(3) 0.7082(4) 0.0441(12) Uani 1 1 d . . .
C29 C -0.41515(16) 0.5335(2) 0.6658(4) 0.0411(12) Uani 1 1 d . . .
C30 C -0.41094(16) 0.5357(2) 0.5622(4) 0.0373(11) Uani 1 1 d . . .
C31 C -0.39230(17) 0.4687(2) 0.5120(4) 0.0410(11) Uani 1 1 d . . .
H31A H -0.3839 0.4201 0.5484 0.049 Uiso 1 1 calc R . .
C32 C -0.38650(18) 0.4730(3) 0.4150(4) 0.0466(12) Uani 1 1 d . . .
H32A H -0.3753 0.4274 0.3825 0.056 Uiso 1 1 calc R . .
C33 C -0.39706(19) 0.5458(3) 0.3614(4) 0.0518(13) Uani 1 1 d . . .
H33A H -0.3915 0.5491 0.2936 0.062 Uiso 1 1 calc R . .
C34 C -0.41487(19) 0.6107(3) 0.4047(4) 0.0521(13) Uani 1 1 d . . .
H34A H -0.4227 0.6586 0.3666 0.062 Uiso 1 1 calc R . .
C35 C -0.42170(16) 0.6074(2) 0.5055(3) 0.0376(11) Uani 1 1 d . . .
C36 C -0.43965(17) 0.6745(2) 0.5519(4) 0.0452(12) Uani 1 1 d . . .
H36A H -0.4484 0.7222 0.5136 0.054 Uiso 1 1 calc R . .
C37 C -0.44478(17) 0.6722(3) 0.6522(4) 0.0505(14) Uani 1 1 d . . .
C38 C -0.46388(18) 0.7466(3) 0.7024(4) 0.0666(16) Uani 1 1 d . . .
H38A H -0.4917 0.7752 0.6527 0.080 Uiso 1 1 calc R . .
H38B H -0.4801 0.7304 0.7606 0.080 Uiso 1 1 calc R . .
C39 C -0.3913(2) 0.8407(3) 0.6781(4) 0.0537(14) Uani 1 1 d . . .
H39A H -0.4009 0.8426 0.6059 0.064 Uiso 1 1 calc R . .
C40 C -0.3911(2) 0.8119(3) 0.8359(4) 0.0651(15) Uani 1 1 d . . .
H40A H -0.4004 0.7898 0.8953 0.078 Uiso 1 1 calc R . .
C41 C -0.3493(2) 0.8611(3) 0.8317(5) 0.0778(17) Uani 1 1 d . . .
H41A H -0.3236 0.8806 0.8881 0.093 Uiso 1 1 calc R . .
C42 C -0.31095(19) 0.9254(3) 0.6915(4) 0.0593(15) Uani 1 1 d . A .
H42A H -0.3135 0.9820 0.7114 0.071 Uiso 1 1 calc R . .
H42B H -0.3199 0.9224 0.6163 0.071 Uiso 1 1 calc R . .
C43 C -0.25342(17) 0.8956(2) 0.7293(3) 0.0410(11) Uani 1 1 d . . .
C44 C -0.21727(18) 0.9438(2) 0.7918(3) 0.0407(11) Uani 1 1 d . A .
H44A H -0.2290 0.9938 0.8131 0.049 Uiso 1 1 calc R . .
C45 C -0.16271(17) 0.9201(2) 0.8253(3) 0.0345(10) Uani 1 1 d . . .
C46 C -0.1256(2) 0.9668(3) 0.8914(4) 0.0573(14) Uani 1 1 d . A .
H46A H -0.1376 1.0149 0.9172 0.069 Uiso 1 1 calc R . .
C47 C -0.0733(2) 0.9460(3) 0.9198(4) 0.0709(17) Uani 1 1 d . . .
H47A H -0.0484 0.9791 0.9638 0.085 Uiso 1 1 calc R A .
C48 C -0.0562(2) 0.8731(3) 0.8821(4) 0.0695(15) Uani 1 1 d . A .
H48A H -0.0193 0.8580 0.9001 0.083 Uiso 1 1 calc R . .
C49 C -0.09199(17) 0.8243(3) 0.8205(3) 0.0485(12) Uani 1 1 d . . .
H49A H -0.0797 0.7750 0.7984 0.058 Uiso 1 1 calc R A .
C50 C -0.14602(16) 0.8456(2) 0.7898(3) 0.0316(10) Uani 1 1 d . A .
C51 C -0.18422(17) 0.7949(2) 0.7274(3) 0.0373(11) Uani 1 1 d . . .
C52 C -0.23696(18) 0.8194(2) 0.6988(3) 0.0441(12) Uani 1 1 d . A .
C53 C -0.4782(2) 0.5672(4) 0.8404(4) 0.0795(17) Uani 1 1 d . . .
H53A H -0.4754 0.5713 0.9142 0.119 Uiso 1 1 calc R . .
H53B H -0.4791 0.5108 0.8206 0.119 Uiso 1 1 calc R . .
H53C H -0.5115 0.5935 0.8055 0.119 Uiso 1 1 calc R . .
C54 C -0.2869(9) 0.7789(14) 0.5542(13) 0.117(4) Uani 0.311(15) 1 d PD A 1
H54A H -0.3174 0.7450 0.5229 0.175 Uiso 0.311(15) 1 calc PR A 1
H54B H -0.2544 0.7625 0.5301 0.175 Uiso 0.311(15) 1 calc PR A 1
H54C H -0.2952 0.8348 0.5356 0.175 Uiso 0.311(15) 1 calc PR A 1
C54' C -0.2839(3) 0.7243(6) 0.5777(10) 0.117(4) Uani 0.69 1 d PD A 2
H54D H -0.3206 0.7022 0.5639 0.175 Uiso 0.689(15) 1 calc PR A 2
H54E H -0.2576 0.6808 0.5937 0.175 Uiso 0.689(15) 1 calc PR A 2
H54F H -0.2776 0.7533 0.5177 0.175 Uiso 0.689(15) 1 calc PR A 2
Cl1 Cl -0.09044(5) 0.36134(6) 0.58560(9) 0.0558(4) Uani 1 1 d . . .
Cl2 Cl -0.32582(6) 0.07588(7) -0.13143(9) 0.0603(4) Uani 1 1 d . . .

loop_
_atom_site_aniso_label
_atom_site_aniso_U_11
_atom_site_aniso_U_22
_atom_site_aniso_U_33
_atom_site_aniso_U_23
_atom_site_aniso_U_13
_atom_site_aniso_U_12
N1 0.041(2) 0.043(2) 0.048(3) -0.006(2) -0.004(2) 0.0111(19)
N2 0.041(3) 0.030(2) 0.095(4) 0.015(2) 0.011(3) 0.0081(19)
N3 0.047(3) 0.033(2) 0.093(4) -0.015(3) -0.019(3) 0.027(2)
N4 0.033(2) 0.040(2) 0.062(3) -0.013(2) -0.015(2) 0.0083(18)
O1 0.048(2) 0.0510(19) 0.050(2) 0.0034(17) -0.0009(17) -0.0003(16)
O2 0.083(3) 0.045(2) 0.061(2) 0.0060(18) 0.010(2) 0.0237(19)
O3 0.050(2) 0.059(2) 0.067(2) -0.0165(19) 0.0036(19) 0.0155(17)
O4 0.082(3) 0.073(3) 0.088(3) -0.052(2) -0.036(2) 0.023(2)
C1 0.037(3) 0.047(3) 0.045(3) 0.003(2) 0.010(2) 0.004(2)
C2 0.035(3) 0.041(3) 0.044(3) 0.009(2) 0.005(2) 0.015(2)
C3 0.031(3) 0.044(3) 0.040(3) 0.003(2) 0.005(2) 0.011(2)
C4 0.050(3) 0.036(3) 0.052(3) 0.006(2) 0.018(3) 0.002(2)
C5 0.047(3) 0.050(3) 0.079(4) 0.004(3) 0.019(3) -0.001(3)
C6 0.051(3) 0.038(3) 0.055(3) -0.005(3) 0.018(3) 0.000(2)
C7 0.051(3) 0.038(3) 0.064(3) 0.006(3) 0.026(3) 0.009(2)
C8 0.049(3) 0.041(3) 0.045(3) 0.005(2) 0.023(2) 0.006(2)
C9 0.042(3) 0.050(3) 0.035(3) 0.006(2) 0.009(2) 0.017(2)
C10 0.043(3) 0.045(3) 0.040(3) 0.008(2) 0.014(2) 0.010(2)
C11 0.051(3) 0.064(3) 0.031(3) 0.008(2) 0.008(2) 0.013(2)
C12 0.039(3) 0.033(3) 0.064(4) 0.006(2) -0.005(3) 0.009(2)
C13 0.063(4) 0.050(3) 0.070(4) -0.004(3) 0.018(3) 0.004(3)
C14 0.055(3) 0.047(3) 0.078(4) -0.002(3) 0.031(3) -0.001(3)
C15 0.045(3) 0.043(3) 0.101(4) 0.012(3) -0.015(3) -0.005(2)
C16 0.035(3) 0.025(2) 0.085(4) -0.003(3) 0.011(3) 0.004(2)
C17 0.037(3) 0.031(2) 0.104(4) 0.008(3) 0.033(3) 0.005(2)
C18 0.030(3) 0.038(3) 0.078(4) -0.016(3) 0.022(3) -0.004(2)
C19 0.079(4) 0.046(3) 0.114(5) -0.021(4) 0.052(4) -0.020(3)
C20 0.100(5) 0.056(4) 0.116(5) -0.018(4) 0.071(4) -0.027(3)
C21 0.090(4) 0.065(4) 0.086(4) -0.035(3) 0.048(3) -0.053(3)
C22 0.049(3) 0.053(3) 0.042(3) -0.009(3) 0.019(2) -0.021(2)
C23 0.032(3) 0.031(2) 0.054(3) -0.005(2) 0.013(2) -0.0095(18)
C24 0.028(2) 0.029(2) 0.046(3) 0.003(2) 0.002(2) 0.0032(17)
C25 0.045(3) 0.038(3) 0.051(3) -0.001(3) 0.005(3) -0.004(2)
C26 0.067(4) 0.092(4) 0.085(4) 0.012(4) -0.004(3) -0.021(3)
C27 0.123(6) 0.071(4) 0.085(5) -0.002(3) 0.050(4) -0.018(4)
C28 0.024(2) 0.049(3) 0.055(3) -0.014(3) -0.005(2) 0.001(2)
C29 0.027(3) 0.027(2) 0.066(4) 0.004(2) 0.002(2) 0.0030(18)
C30 0.026(3) 0.034(2) 0.049(3) 0.001(2) 0.003(2) 0.0051(18)
C31 0.048(3) 0.026(2) 0.048(3) 0.005(2) 0.008(2) 0.001(2)
C32 0.049(3) 0.044(3) 0.044(3) -0.006(2) 0.003(2) 0.001(2)
C33 0.055(3) 0.059(3) 0.038(3) 0.008(3) 0.001(2) -0.008(3)
C34 0.052(3) 0.042(3) 0.055(4) 0.002(3) -0.007(3) 0.001(2)
C35 0.028(3) 0.035(3) 0.041(3) 0.002(2) -0.014(2) 0.0011(19)
C36 0.029(3) 0.035(3) 0.067(4) -0.006(2) -0.003(3) 0.0013(19)
C37 0.026(3) 0.039(3) 0.079(4) -0.020(3) -0.010(3) 0.012(2)
C38 0.035(3) 0.043(3) 0.107(4) -0.013(3) -0.020(3) 0.013(2)
C39 0.047(3) 0.051(3) 0.058(4) -0.021(3) 0.000(3) 0.012(3)
C40 0.068(4) 0.051(3) 0.066(4) 0.000(3) -0.010(3) -0.002(3)
C41 0.087(5) 0.058(3) 0.072(4) -0.001(3) -0.024(3) -0.017(3)
C42 0.050(3) 0.038(3) 0.077(4) -0.021(3) -0.017(3) 0.017(2)
C43 0.036(3) 0.033(2) 0.048(3) -0.007(2) -0.005(2) 0.005(2)
C44 0.044(3) 0.032(2) 0.046(3) -0.006(2) 0.008(2) 0.002(2)
C45 0.035(3) 0.032(2) 0.036(3) -0.003(2) 0.008(2) -0.006(2)
C46 0.052(4) 0.053(3) 0.068(4) -0.021(3) 0.015(3) -0.002(3)
C47 0.040(3) 0.073(4) 0.093(4) -0.037(3) -0.004(3) -0.025(3)
C48 0.044(3) 0.066(3) 0.092(4) -0.035(3) -0.003(3) 0.002(3)
C49 0.033(3) 0.042(3) 0.068(3) -0.002(3) 0.004(2) -0.004(2)
C50 0.032(3) 0.032(2) 0.035(3) -0.009(2) 0.017(2) -0.0076(18)
C51 0.042(3) 0.029(2) 0.041(3) -0.002(2) 0.010(2) 0.001(2)
C52 0.040(3) 0.036(2) 0.050(3) -0.016(2) -0.006(2) -0.003(2)
C53 0.070(4) 0.109(5) 0.056(4) 0.009(3) 0.003(3) -0.010(4)
C54 0.043(5) 0.069(7) 0.225(11) -0.083(9) -0.005(6) 0.003(5)
C54' 0.043(5) 0.069(7) 0.225(11) -0.083(9) -0.005(6) 0.003(5)
Cl1 0.0790(9) 0.0313(6) 0.0603(8) -0.0097(6) 0.0217(7) 0.0201(6)
Cl2 0.0857(10) 0.0479(7) 0.0449(7) -0.0051(6) 0.0076(7) 0.0023(7)

loop_
_atom_type_symbol
_atom_type_description
_atom_type_scat_dispersion_real
_atom_type_scat_dispersion_imag
_atom_type_scat_source
C C 0.0033 0.0016 'International Tables Vol C Tables 4.2.6.8 and 6.1.1.4'
H H 0.0000 0.0000 'International Tables Vol C Tables 4.2.6.8 and 6.1.1.4'
N N 0.0061 0.0033 'International Tables Vol C Tables 4.2.6.8 and 6.1.1.4'
O O 0.0106 0.0060 'International Tables Vol C Tables 4.2.6.8 and 6.1.1.4'
Cl Cl 0.1484 0.1585 'International Tables Vol C Tables 4.2.6.8 and 6.1.1.4'

loop_
_geom_angle_atom_site_label_1
_geom_angle_atom_site_label_2
_geom_angle_atom_site_label_3
_geom_angle
C12 N1 C13 108.9(4)
C12 N1 C11 125.7(4)
C13 N1 C11 125.4(4)
C12 N2 C14 110.2(4)
C12 N2 C15 126.0(5)
C14 N2 C15 123.8(5)
C39 N3 C40 108.4(5)
C39 N3 C38 124.6(5)
C40 N3 C38 126.9(6)
C39 N4 C41 109.5(5)
C39 N4 C42 123.3(5)
C41 N4 C42 127.1(4)
C26 O1 C1 117.1(4)
C25 O2 C27 124.0(4)
C53 O3 C28 115.3(4)
C54' O4 C54 44.3(8)
C54' O4 C52 132.7(6)
C54 O4 C52 111.1(11)
C2 C1 O1 121.6(4)
C2 C1 C10 123.0(4)
O1 C1 C10 115.3(4)
C1 C2 C3 118.5(4)
C1 C2 C29 120.0(4)
C3 C2 C29 121.5(4)
C4 C3 C2 123.2(4)
C4 C3 C8 117.9(4)
C2 C3 C8 118.9(4)
C5 C4 C3 122.2(4)
C5 C4 H4A 118.9
C3 C4 H4A 118.9
C4 C5 C6 120.1(5)
C4 C5 H5A 120.0
C6 C5 H5A 120.0
C7 C6 C5 121.0(5)
C7 C6 H6A 119.5
C5 C6 H6A 119.5
C6 C7 C8 120.8(4)
C6 C7 H7A 119.6
C8 C7 H7A 119.6
C9 C8 C3 120.0(4)
C9 C8 C7 122.1(4)
C3 C8 C7 117.9(4)
C10 C9 C8 120.5(4)
C10 C9 H9A 119.7
C8 C9 H9A 119.7
C9 C10 C1 119.0(4)
C9 C10 C11 120.3(4)
C1 C10 C11 120.5(4)
N1 C11 C10 111.6(3)
N1 C11 H11A 109.3
C10 C11 H11A 109.3
N1 C11 H11B 109.3
C10 C11 H11B 109.3
H11A C11 H11B 108.0
N2 C12 N1 107.9(4)
N2 C12 H12A 126.1
N1 C12 H12A 126.1
N1 C13 C14 108.1(5)
N1 C13 H13A 125.9
C14 C13 H13A 125.9
C13 C14 N2 104.9(5)
C13 C14 H14A 127.6
N2 C14 H14A 127.6
N2 C15 C16 110.6(4)
N2 C15 H15A 109.5
C16 C15 H15A 109.5
N2 C15 H15B 109.5
C16 C15 H15B 109.5
H15A C15 H15B 108.1
C17 C16 C25 120.7(4)
C17 C16 C15 122.2(4)
C25 C16 C15 117.1(5)
C16 C17 C18 122.2(4)
C16 C17 H17A 118.9
C18 C17 H17A 118.9
C17 C18 C19 122.1(5)
C17 C18 C23 119.4(4)
C19 C18 C23 118.4(5)
C20 C19 C18 122.4(5)
C20 C19 H19A 118.8
C18 C19 H19A 118.8
C19 C20 C21 118.3(6)
C19 C20 H20A 120.9
C21 C20 H20A 120.9
C22 C21 C20 119.5(6)
C22 C21 H21A 120.3
C20 C21 H21A 120.3
C23 C22 C21 121.9(5)
C23 C22 H22A 119.1
C21 C22 H22A 119.1
C22 C23 C18 119.3(4)
C22 C23 C24 122.7(4)
C18 C23 C24 117.9(4)
C25 C24 C23 119.2(4)
C25 C24 C51 122.3(4)
C23 C24 C51 118.3(3)
C24 C25 O2 125.9(4)
C24 C25 C16 120.3(5)
O2 C25 C16 113.7(4)
O1 C26 H26A 109.5
O1 C26 H26B 109.5
H26A C26 H26B 109.5
O1 C26 H26C 109.5
H26A C26 H26C 109.5
H26B C26 H26C 109.5
O2 C27 H27A 109.5
O2 C27 H27B 109.5
H27A C27 H27B 109.5
O2 C27 H27C 109.5
H27A C27 H27C 109.5
H27B C27 H27C 109.5
C29 C28 C37 122.0(4)
C29 C28 O3 120.4(4)
C37 C28 O3 117.4(4)
C28 C29 C30 118.3(4)
C28 C29 C2 119.9(4)
C30 C29 C2 121.5(4)
C29 C30 C35 120.3(4)
C29 C30 C31 122.5(4)
C35 C30 C31 117.1(4)
C32 C31 C30 121.5(4)
C32 C31 H31A 119.2
C30 C31 H31A 119.2
C31 C32 C33 119.7(4)
C31 C32 H32A 120.2
C33 C32 H32A 120.2
C34 C33 C32 121.4(4)
C34 C33 H33A 119.3
C32 C33 H33A 119.3
C33 C34 C35 120.0(4)
C33 C34 H34A 120.0
C35 C34 H34A 120.0
C34 C35 C36 120.7(4)
C34 C35 C30 120.3(4)
C36 C35 C30 118.9(4)
C37 C36 C35 120.9(4)
C37 C36 H36A 119.6
C35 C36 H36A 119.6
C36 C37 C28 119.5(4)
C36 C37 C38 120.2(4)
C28 C37 C38 120.2(5)
N3 C38 C37 109.4(4)
N3 C38 H38A 109.8
C37 C38 H38A 109.8
N3 C38 H38B 109.8
C37 C38 H38B 109.8
H38A C38 H38B 108.2
N4 C39 N3 108.4(5)
N4 C39 H39A 125.8
N3 C39 H39A 125.8
C41 C40 N3 106.2(5)
C41 C40 H40A 126.9
N3 C40 H40A 126.9
N4 C41 C40 107.4(5)
N4 C41 H41A 126.3
C40 C41 H41A 126.3
N4 C42 C43 111.5(4)
N4 C42 H42A 109.3
C43 C42 H42A 109.3
N4 C42 H42B 109.3
C43 C42 H42B 109.3
H42A C42 H42B 108.0
C44 C43 C52 120.3(4)
C44 C43 C42 119.1(4)
C52 C43 C42 120.6(4)
C43 C44 C45 121.0(4)
C43 C44 H44A 119.5
C45 C44 H44A 119.5
C46 C45 C44 122.1(4)
C46 C45 C50 119.7(4)
C44 C45 C50 118.2(4)
C47 C46 C45 122.1(4)
C47 C46 H46A 119.0
C45 C46 H46A 119.0
C46 C47 C48 118.2(4)
C46 C47 H47A 120.9
C48 C47 H47A 120.9
C49 C48 C47 121.2(5)
C49 C48 H48A 119.4
C47 C48 H48A 119.4
C48 C49 C50 121.1(4)
C48 C49 H49A 119.5
C50 C49 H49A 119.5
C49 C50 C51 122.1(3)
C49 C50 C45 117.5(4)
C51 C50 C45 120.4(4)
C52 C51 C50 119.5(4)
C52 C51 C24 123.8(4)
C50 C51 C24 116.7(4)
O4 C52 C51 124.5(4)
O4 C52 C43 114.4(4)
C51 C52 C43 120.6(4)
O3 C53 H53A 109.5
O3 C53 H53B 109.5
H53A C53 H53B 109.5
O3 C53 H53C 109.5
H53A C53 H53C 109.5
H53B C53 H53C 109.5
O4 C54 H54A 109.5
O4 C54 H54B 109.5
H54A C54 H54B 109.5
O4 C54 H54C 109.5
H54A C54 H54C 109.5
H54B C54 H54C 109.5
O4 C54' H54D 109.5
O4 C54' H54E 109.5
H54D C54' H54E 109.5
O4 C54' H54F 109.5
H54D C54' H54F 109.5
H54E C54' H54F 109.5

loop_
_geom_bond_atom_site_label_1
_geom_bond_atom_site_label_2
_geom_bond_distance
N1 C12 1.336(5)
N1 C13 1.353(6)
N1 C11 1.461(6)
N2 C12 1.311(6)
N2 C14 1.383(6)
N2 C15 1.493(6)
N3 C39 1.322(6)
N3 C40 1.354(6)
N3 C38 1.488(6)
N4 C39 1.299(6)
N4 C41 1.331(6)
N4 C42 1.484(6)
O1 C26 1.388(6)
O1 C1 1.400(5)
O2 C25 1.369(6)
O2 C27 1.436(6)
O3 C53 1.396(6)
O3 C28 1.416(5)
O4 C54' 1.259(9)
O4 C54 1.295(17)
O4 C52 1.371(5)
C1 C2 1.381(6)
C1 C10 1.405(6)
C2 C3 1.408(6)
C2 C29 1.501(6)
C3 C4 1.417(6)
C3 C8 1.440(5)
C4 C5 1.347(6)
C4 H4A 0.9500
C5 C6 1.415(6)
C5 H5A 0.9500
C6 C7 1.343(6)
C6 H6A 0.9500
C7 C8 1.447(6)
C7 H7A 0.9500
C8 C9 1.404(6)
C9 C10 1.368(6)
C9 H9A 0.9500
C10 C11 1.520(6)
C11 H11A 0.9900
C11 H11B 0.9900
C12 H12A 0.9500
C13 C14 1.363(6)
C13 H13A 0.9500
C14 H14A 0.9500
C15 C16 1.572(6)
C15 H15A 0.9900
C15 H15B 0.9900
C16 C17 1.311(6)
C16 C25 1.448(6)
C17 C18 1.392(6)
C17 H17A 0.9500
C18 C19 1.421(7)
C18 C23 1.438(6)
C19 C20 1.370(8)
C19 H19A 0.9500
C20 C21 1.450(8)
C20 H20A 0.9500
C21 C22 1.400(6)
C21 H21A 0.9500
C22 C23 1.375(6)
C22 H22A 0.9500
C23 C24 1.459(6)
C24 C25 1.356(6)
C24 C51 1.492(5)
C26 H26A 0.9800
C26 H26B 0.9800
C26 H26C 0.9800
C27 H27A 0.9800
C27 H27B 0.9800
C27 H27C 0.9800
C28 C29 1.384(6)
C28 C37 1.400(6)
C29 C30 1.414(6)
C30 C35 1.419(5)
C30 C31 1.435(6)
C31 C32 1.340(6)
C31 H31A 0.9500
C32 C33 1.412(6)
C32 H32A 0.9500
C33 C34 1.351(6)
C33 H33A 0.9500
C34 C35 1.398(6)
C34 H34A 0.9500
C35 C36 1.402(6)
C36 C37 1.378(6)
C36 H36A 0.9500
C37 C38 1.539(6)
C38 H38A 0.9900
C38 H38B 0.9900
C39 H39A 0.9500
C40 C41 1.349(7)
C40 H40A 0.9500
C41 H41A 0.9500
C42 C43 1.523(6)
C42 H42A 0.9900
C42 H42B 0.9900
C43 C44 1.371(6)
C43 C52 1.427(6)
C44 C45 1.418(6)
C44 H44A 0.9500
C45 C46 1.395(6)
C45 C50 1.427(5)
C46 C47 1.345(6)
C46 H46A 0.9500
C47 C48 1.419(7)
C47 H47A 0.9500
C48 C49 1.367(6)
C48 H48A 0.9500
C49 C50 1.391(5)
C49 H49A 0.9500
C50 C51 1.424(5)
C51 C52 1.373(6)
C53 H53A 0.9800
C53 H53B 0.9800
C53 H53C 0.9800
C54 H54A 0.9800
C54 H54B 0.9800
C54 H54C 0.9800
C54' H54D 0.9800
C54' H54E 0.9800
C54' H54F 0.9800

loop_
_platon_squeeze_void_nr
_platon_squeeze_void_average_x
_platon_squeeze_void_average_y
_platon_squeeze_void_average_z
_platon_squeeze_void_volume
_platon_squeeze_void_count_electrons
_platon_squeeze_void_content
1 0.500 -0.197 -0.003 751 157 ' '
2 0.000 0.303 0.013 751 157 ' '
